data_7017325
loop_
_publ_author_name
'Fujinami, Takeshi'
'Nishi, Koshiro'
'Matsumoto, Naohide'
'Iijima, Seiichiro'
'Halcrow, Malcolm A.'
'Sunatsuki, Yukinari'
'Kojima, Masaaki'

_publ_section_title
;
 1D and 2D assembly structures by imidazolechloride hydrogen bonds of
 iron(ii) complexes [Fe(II)(HL(n-Pr))(3)]Cl&#x00B7;Y (HL(n-Pr) =
 2-methylimidazol-4-yl-methylideneamino-n-propyl; Y = AsF(6), BF(4)) and
 their spin states.
;
_journal_issue 45
_journal_name_full 'Dalton transactions (Cambridge, England : 2003)'
_journal_page_first 12301
_journal_page_last 12309
_journal_paper_doi 10.1039/c1dt11063b
_journal_volume 40
_journal_year 2011
_chemical_absolute_configuration 'CHOOSE rm ad rmad syn or unk'
_chemical_formula_moiety 'C24 H39 B Cl F4 Fe N9'
_chemical_formula_sum 'C24 H39 B Cl F4 Fe N9'
_chemical_formula_weight 631.74
_space_group_IT_number 161
_symmetry_cell_setting trigonal
_symmetry_Int_Tables_number 161
_symmetry_space_group_name_Hall 'R 3 -2"c'
_symmetry_space_group_name_H-M 'R 3 c :H'
_atom_sites_solution_hydrogens geom
_atom_sites_solution_primary direct
_atom_sites_solution_secondary difmap
_cell_angle_alpha 90.0000
_cell_angle_beta 90.0000
_cell_angle_gamma 120.0000
_cell_formula_units_Z 6
_cell_length_a 10.699(4)
_cell_length_b 10.699(4)
_cell_length_c 47.49(2)
_cell_measurement_reflns_used 10414
_cell_measurement_temperature 296
_cell_measurement_theta_max 27.46
_cell_measurement_theta_min 3.07
_cell_volume 4708(3)
_computing_cell_refinement 'RAPID AUTO'
_computing_data_collection 'RAPID AUTO (Rigaku, ????)'
_computing_data_reduction 'RAPID AUTO'
_computing_molecular_graphics 'CrystalStructure 4.0'
_computing_publication_material 'CrystalStructure 4.0 (Rigaku, 2010)'
_computing_structure_refinement 'CRYSTALS (Carruthers, et al., 1999)'
_computing_structure_solution 'SHELXS97 (Sheldrick, 2008)'
_diffrn_ambient_temperature 296
_diffrn_detector_area_resol_mean 10.000
_diffrn_measured_fraction_theta_full 1.064
_diffrn_measured_fraction_theta_max 1.064
_diffrn_measurement_device_type 'Rigaku R-AXIS RAPID'
_diffrn_measurement_method \w
_diffrn_radiation_type 'Mo K\a'
_diffrn_radiation_wavelength 0.71075
_diffrn_reflns_av_R_equivalents 0.0219
_diffrn_reflns_limit_h_max 13
_diffrn_reflns_limit_h_min -13
_diffrn_reflns_limit_k_max 13
_diffrn_reflns_limit_k_min -13
_diffrn_reflns_limit_l_max 60
_diffrn_reflns_limit_l_min -52
_diffrn_reflns_number 14211
_diffrn_reflns_theta_full 27.48
_diffrn_reflns_theta_max 27.48
_diffrn_standards_number 0
_exptl_absorpt_coefficient_mu 0.619
_exptl_absorpt_correction_T_max 0.784
_exptl_absorpt_correction_T_min 0.551
_exptl_absorpt_correction_type multi-scan
_exptl_absorpt_process_details 'ABSCOR (Rigaku, 1995)'
_exptl_crystal_colour orange
_exptl_crystal_density_diffrn 1.337
_exptl_crystal_density_method 'not measured'
_exptl_crystal_description block
_exptl_crystal_F_000 1980.00
_exptl_crystal_size_max 0.688
_exptl_crystal_size_mid 0.449
_exptl_crystal_size_min 0.394
_refine_diff_density_max 0.363
_refine_diff_density_min -0.482
_refine_ls_abs_structure_details 'Flack, H. D. (1983), Acta Cryst. A39, 876-881. 1052 Friedel Pairs'
_refine_ls_abs_structure_Flack 0.01(2)
_refine_ls_extinction_method none
_refine_ls_goodness_of_fit_ref 1.000
_refine_ls_hydrogen_treatment constr
_refine_ls_number_parameters 161
_refine_ls_number_reflns 1910
_refine_ls_R_factor_gt 0.0349
_refine_ls_shift/su_max 0.000
_refine_ls_structure_factor_coef Fsqd
_refine_ls_weighting_details 'w = 1/[0.0018Fo^2^ + 1.0700\s(Fo^2^)]/(4Fo^2^)'
_refine_ls_weighting_scheme calc
_refine_ls_wR_factor_ref 0.1024
_reflns_number_gt 1910
_reflns_number_total 2251
_reflns_threshold_expression F^2^>2.0\s(F^2^)
_cod_data_source_file c1dt11063b.txt
_cod_data_source_block Fe(HL2Me(Pr))3ClBF4
_cod_original_cell_volume 4707(3)
_cod_original_sg_symbol_H-M 'R 3 c:H'
_cod_database_code 7017325

loop_
_symmetry_equiv_pos_site_id
_symmetry_equiv_pos_as_xyz
1 +X,+Y,+Z
2 -Y,+X-Y,+Z
3 -X+Y,-X,+Z
4 -X+Y,+Y,1/2+Z
5 +X,+X-Y,1/2+Z
6 -Y,-X,1/2+Z
7 2/3+X,1/3+Y,1/3+Z
8 2/3-Y,1/3+X-Y,1/3+Z
9 2/3-X+Y,1/3-X,1/3+Z
10 2/3-X+Y,1/3+Y,5/6+Z
11 2/3+X,1/3+X-Y,5/6+Z
12 2/3-Y,1/3-X,5/6+Z
13 1/3+X,2/3+Y,2/3+Z
14 1/3-Y,2/3+X-Y,2/3+Z
15 1/3-X+Y,2/3-X,2/3+Z
16 1/3-X+Y,2/3+Y,1/6+Z
17 1/3+X,2/3+X-Y,1/6+Z
18 1/3-Y,2/3-X,1/6+Z

loop_
_atom_site_label
_atom_site_type_symbol
_atom_site_fract_x
_atom_site_fract_y
_atom_site_fract_z
_atom_site_U_iso_or_equiv
_atom_site_adp_type
_atom_site_occupancy
_atom_site_symmetry_multiplicity
_atom_site_calc_flag
_atom_site_refinement_flags
Fe1 Fe 0.6667 0.3333 0.39981(11) 0.04681(13) Uani 1.0 6 d .
Cl1 Cl 0.3333 0.6667 0.47847(11) 0.0626(3) Uani 1.0 6 d .
F1 F 0.3333 0.6667 0.3389(3) 0.262(8) Uani 0.6000 6 d .
F2 F 0.3333 0.6667 0.3900(7) 0.287(18) Uani 0.4000 6 d .
F3 F 0.437(7) 0.753(7) 0.3361(12) 0.102(14) Uiso 0.0500 18 d .
F4 F 0.420(4) 0.653(3) 0.3465(7) 0.090(7) Uiso 0.1000 18 d .
F5 F 0.441(3) 0.637(3) 0.3678(8) 0.055(6) Uiso 0.1000 18 d .
F6 F 0.4605(17) 0.6698(18) 0.3593(5) 0.078(4) Uiso 0.2000 18 d .
F7 F 0.426(3) 0.652(4) 0.3839(7) 0.058(7) Uiso 0.1000 18 d .
F8 F 0.454(3) 0.686(3) 0.3840(5) 0.078(6) Uiso 0.2000 18 d .
F9 F 0.349(6) 0.820(6) 0.3786(11) 0.055(12) Uiso 0.0500 18 d .
F10 F 0.2140(18) 0.5345(15) 0.3732(5) 0.056(4) Uiso 0.2000 18 d .
N1 N 0.2702(3) 0.1946(3) 0.35110(12) 0.0684(7) Uani 1.0 18 d .
N2 N 0.4684(3) 0.2655(3) 0.37591(11) 0.0510(6) Uani 1.0 18 d .
N3 N 0.5601(3) 0.4355(3) 0.42337(12) 0.0567(7) Uani 1.0 18 d .
C1 C 0.4247(4) 0.0931(4) 0.33636(12) 0.0851(11) Uani 1.0 18 d .
C2 C 0.3901(3) 0.1834(3) 0.35443(12) 0.0568(7) Uani 1.0 18 d .
C3 C 0.2712(3) 0.2867(4) 0.37109(12) 0.0710(9) Uani 1.0 18 d .
C4 C 0.3939(3) 0.3302(3) 0.38629(12) 0.0571(7) Uani 1.0 18 d .
C5 C 0.4473(3) 0.4189(3) 0.41092(12) 0.0599(8) Uani 1.0 18 d .
C6 C 0.6037(5) 0.5185(5) 0.44959(13) 0.0823(11) Uani 1.0 18 d .
C7 C 0.7343(5) 0.6622(5) 0.44709(13) 0.0960(13) Uani 1.0 18 d .
C8 C 0.7188(7) 0.7586(5) 0.42828(15) 0.136(2) Uani 1.0 18 d .
B1 B 0.3333 0.6667 0.3652(2) 0.0736(16) Uani 1.0 6 d .
H1 H 0.1988 0.1469 0.3370 0.0810 Uiso 1.0 18 calc R
H2 H 0.1999 0.3132 0.3744 0.0901 Uiso 1.0 18 calc R
H3 H 0.3979 0.4652 0.4181 0.0754 Uiso 1.0 18 calc R
H4 H 0.5266 0.5315 0.4558 0.1029 Uiso 1.0 18 calc R
H5 H 0.6211 0.4636 0.4631 0.1031 Uiso 1.0 18 calc R
H6 H 0.7593 0.7035 0.4654 0.1197 Uiso 1.0 18 calc R
H7 H 0.8103 0.6502 0.4398 0.1194 Uiso 1.0 18 calc R
H8 H 0.4825 0.1470 0.3208 0.1061 Uiso 1.0 18 calc R
H9 H 0.3367 0.0146 0.3297 0.1059 Uiso 1.0 18 calc R
H10 H 0.4751 0.0573 0.3471 0.1059 Uiso 1.0 18 calc R
H11 H 0.7442 0.7492 0.4096 0.1562 Uiso 1.0 18 calc R
H12 H 0.7791 0.8549 0.4346 0.1560 Uiso 1.0 18 calc R
H13 H 0.6209 0.7359 0.4288 0.1563 Uiso 1.0 18 calc R

loop_
_atom_site_aniso_label
_atom_site_aniso_U_11
_atom_site_aniso_U_22
_atom_site_aniso_U_33
_atom_site_aniso_U_12
_atom_site_aniso_U_13
_atom_site_aniso_U_23
Fe1 0.04150(19) 0.04150(19) 0.0574(4) 0.02076(10) 0.0000 0.0000
Cl1 0.0605(4) 0.0605(4) 0.0669(10) 0.03025(18) 0.0000 0.0000
F1 0.36(2) 0.36(2) 0.061(7) 0.181(11) 0.0000 0.0000
F2 0.35(4) 0.35(4) 0.15(3) 0.177(19) 0.0000 0.0000
N1 0.0563(13) 0.0688(14) 0.0780(16) 0.0297(11) -0.0123(11) 0.0003(12)
N2 0.0452(10) 0.0479(10) 0.0612(12) 0.0242(9) -0.0035(9) -0.0037(9)
N3 0.0555(12) 0.0511(11) 0.0664(15) 0.0288(10) 0.0015(9) -0.0053(9)
C1 0.091(2) 0.090(3) 0.084(2) 0.0518(19) -0.0218(17) -0.0311(18)
C2 0.0499(13) 0.0532(13) 0.0634(16) 0.0229(11) -0.0069(12) -0.0005(11)
C3 0.0578(16) 0.0810(19) 0.0864(19) 0.0437(15) -0.0068(12) -0.0034(16)
C4 0.0502(12) 0.0554(13) 0.0707(14) 0.0300(11) 0.0021(11) 0.0038(11)
C5 0.0561(14) 0.0591(14) 0.0732(15) 0.0352(12) 0.0033(12) -0.0046(12)
C6 0.096(3) 0.087(2) 0.0743(19) 0.053(2) -0.0151(17) -0.0247(16)
C7 0.096(3) 0.106(3) 0.097(3) 0.059(2) -0.021(2) -0.039(2)
C8 0.186(6) 0.083(3) 0.121(4) 0.053(4) -0.031(4) -0.001(3)
B1 0.070(3) 0.070(3) 0.081(5) 0.0348(13) 0.0000 0.0000

loop_
_atom_type_symbol
_atom_type_description
_atom_type_scat_dispersion_real
_atom_type_scat_dispersion_imag
_atom_type_scat_source
C C 0.0033 0.0016
;
International Tables for Crystallography
(1992, Vol. C, Tables 4.2.6.8 and 6.1.1.4)
;
H H 0.0000 0.0000
;
International Tables for Crystallography
(1992, Vol. C, Table 6.1.1.4)
;
N N 0.0061 0.0033
;
International Tables for Crystallography
(1992, Vol. C, Tables 4.2.6.8 and 6.1.1.4)
;
Cl Cl 0.1484 0.1585
;
International Tables for Crystallography
(1992, Vol. C, Tables 4.2.6.8 and 6.1.1.4)
;
B B 0.0013 0.0007
;
International Tables for Crystallography
(1992, Vol. C, Tables 4.2.6.8 and 6.1.1.4)
;
F F 0.0171 0.0103
;
International Tables for Crystallography
(1992, Vol. C, Tables 4.2.6.8 and 6.1.1.4)
;
Fe Fe 0.3463 0.8444
;
International Tables for Crystallography
(1992, Vol. C, Tables 4.2.6.8 and 6.1.1.4)
;

loop_
_geom_angle_atom_site_label_1
_geom_angle_atom_site_label_2
_geom_angle_atom_site_label_3
_geom_angle
_geom_angle_publ_flag
_geom_angle_site_symmetry_1
_geom_angle_site_symmetry_3
N2 Fe1 N2 95.5(2) yes . 2_655
N2 Fe1 N2 95.5(2) yes . 3_665
N2 Fe1 N3 76.98(16) yes . .
N2 Fe1 N3 91.11(13) yes . 2_655
N2 Fe1 N3 170.45(10) yes . 3_665
N2 Fe1 N2 95.5(2) yes 2_655 3_665
N2 Fe1 N3 170.45(10) yes 2_655 .
N2 Fe1 N3 76.98(16) yes 2_655 2_655
N2 Fe1 N3 91.11(13) yes 2_655 3_665
N2 Fe1 N3 91.12(13) yes 3_665 .
N2 Fe1 N3 170.45(10) yes 3_665 2_655
N2 Fe1 N3 76.98(16) yes 3_665 3_665
N3 Fe1 N3 97.1(2) yes . 2_655
N3 Fe1 N3 97.1(2) yes . 3_665
N3 Fe1 N3 97.1(2) yes 2_655 3_665

loop_
_geom_bond_atom_site_label_1
_geom_bond_atom_site_label_2
_geom_bond_distance
_geom_bond_publ_flag
_geom_bond_site_symmetry_2
Fe1 N2 2.185(5) yes .
Fe1 N2 2.185(5) yes 2_655
Fe1 N2 2.185(5) yes 3_665
Fe1 N3 2.234(5) yes .
Fe1 N3 2.234(5) yes 2_655
Fe1 N3 2.234(5) yes 3_665
F1 F3 1.04(5) yes .
F1 F3 1.04(5) yes 2_665
F1 F3 1.04(5) yes 3_565
F1 F4 1.08(4) yes .
F1 F4 1.08(4) yes 2_665
F1 F4 1.08(4) yes 3_565
F1 F6 1.66(3) yes .
F1 F6 1.66(3) yes 2_665
F1 F6 1.66(3) yes 3_565
F1 B1 1.249(18) yes .
F2 F5 1.70(4) yes .
F2 F5 1.70(4) yes 2_665
F2 F5 1.70(4) yes 3_565
F2 F7 1.12(4) yes .
F2 F7 1.12(4) yes 2_665
F2 F7 1.12(4) yes 3_565
F2 F8 1.23(3) yes .
F2 F8 1.23(3) yes 2_665
F2 F8 1.23(3) yes 3_565
F2 F9 1.66(7) yes .
F2 F9 1.66(7) yes 2_665
F2 F9 1.66(7) yes 3_565
F2 F10 1.57(3) yes .
F2 F10 1.57(3) yes 2_665
F2 F10 1.57(3) yes 3_565
F2 B1 1.18(4) yes .
F3 F3 1.79(9) yes 2_665
F3 F3 1.79(9) yes 3_565
F3 F4 1.11(8) yes .
F3 F4 1.16(8) yes 2_665
F3 F6 1.51(7) yes .
F3 F6 1.78(8) yes 2_665
F3 B1 1.72(6) yes .
F4 F4 1.75(6) yes 2_665
F4 F4 1.75(6) yes 3_565
F4 F5 1.07(5) yes .
F4 F6 0.71(4) yes .
F4 F7 1.78(5) yes .
F4 F9 1.62(7) yes 3_565
F4 F10 1.34(4) yes 2_665
F4 B1 1.35(4) yes .
F5 F6 0.51(4) yes .
F5 F7 0.81(5) yes .
F5 F8 0.90(4) yes .
F5 F9 0.59(7) yes 3_565
F5 F10 0.47(4) yes 2_665
F5 B1 1.34(4) yes .
F6 F7 1.21(4) yes .
F6 F8 1.19(4) yes .
F6 F9 0.96(6) yes 3_565
F6 F10 0.67(3) yes 2_665
F6 B1 1.37(2) yes .
F7 F8 0.34(3) yes .
F7 F8 1.79(4) yes 3_565
F7 F9 0.55(7) yes 3_565
F7 F10 0.63(4) yes 2_665
F7 B1 1.40(4) yes .
F8 F9 0.56(6) yes 3_565
F8 F10 0.54(4) yes 2_665
F8 B1 1.49(3) yes .
F9 F10 0.43(5) yes 3_565
F9 B1 1.69(6) yes .
F10 B1 1.403(14) yes .
N1 C2 1.356(5) yes .
N1 C3 1.365(7) yes .
N2 C2 1.334(7) yes .
N2 C4 1.382(6) yes .
N3 C5 1.274(6) yes .
N3 C6 1.463(8) yes .
C1 C2 1.471(7) yes .
C3 C4 1.360(6) yes .
C4 C5 1.433(7) yes .
C6 C7 1.477(5) yes .
C7 C8 1.435(9) yes .

loop_
_geom_hbond_atom_site_label_D
_geom_hbond_atom_site_label_H
_geom_hbond_atom_site_label_A
_geom_hbond_site_symmetry_A
_geom_hbond_distance_DA
_geom_hbond_distance_DH
_geom_hbond_distance_HA
_geom_hbond_angle_DHA
_geom_hbond_publ_flag
N2 H1 Cl1 10_444 3.187(5) 0.950 2.254 166.8 no
N2 H1 Cl1 11_454 3.187(5) 0.950 2.255 166.8 no
N2 H1 Cl1 12_554 3.187(5) 0.950 2.254 166.8 no
